data_4126931
loop_
_publ_author_name
'Tian, Haiwen'
'Hong, Jianquan'
'Wang, Kai'
'Del Rosal, Iker'
'Maron, Laurent'
'Zhou, Xigeng'
'Zhang, Lixin'

_publ_section_title
;
 An Unprecedented Reaction Mode of phosphorus in phosphinidene rare-earth
 complex: a joint experimental-theoretical study.
;
_journal_name_full 'Journal of the American Chemical Society'
_journal_paper_doi 10.1021/jacs.7b11032
_journal_year 2017
_chemical_formula_sum 'C104 H130 Lu3 N6 P S4'
_chemical_formula_weight 2148.25
_space_group_crystal_system triclinic
_space_group_IT_number 2
_space_group_name_Hall '-P 1'
_space_group_name_H-M_alt 'P -1'
_symmetry_space_group_name_Hall '-P 1'
_symmetry_space_group_name_H-M 'P -1'
_atom_sites_solution_hydrogens geom
_audit_creation_method SHELXL-2014/7
_cell_angle_alpha 79.553(3)
_cell_angle_beta 73.921(3)
_cell_angle_gamma 76.979(3)
_cell_formula_units_Z 2
_cell_length_a 15.272(4)
_cell_length_b 15.635(4)
_cell_length_c 26.536(6)
_cell_measurement_reflns_used 4605
_cell_measurement_temperature 293(2)
_cell_measurement_theta_max 25.43
_cell_measurement_theta_min 2.22
_cell_volume 5884(3)
_computing_cell_refinement 'Bruker SAINT'
_computing_data_collection 'Bruker APEX2'
_computing_data_reduction 'Bruker SAINT'
_computing_molecular_graphics 'Bruker SHELXTL'
_computing_publication_material 'Bruker SHELXTL'
_computing_structure_refinement 'SHELXL-2014/7 (Sheldrick, 2014)'
_computing_structure_solution 'SHELXS-97 (Sheldrick, 2008)'
_diffrn_ambient_temperature 293(2)
_diffrn_measured_fraction_theta_full 0.977
_diffrn_measured_fraction_theta_max 0.977
_diffrn_measurement_device_type 'Bruker APEX-II CCD'
_diffrn_measurement_method '\f and \w scans'
_diffrn_radiation_type MoK\a
_diffrn_radiation_wavelength 0.71073
_diffrn_reflns_av_R_equivalents 0.0411
_diffrn_reflns_av_unetI/netI 0.1122
_diffrn_reflns_Laue_measured_fraction_full 0.977
_diffrn_reflns_Laue_measured_fraction_max 0.977
_diffrn_reflns_limit_h_max 17
_diffrn_reflns_limit_h_min -18
_diffrn_reflns_limit_k_max 18
_diffrn_reflns_limit_k_min -13
_diffrn_reflns_limit_l_max 28
_diffrn_reflns_limit_l_min -31
_diffrn_reflns_number 29013
_diffrn_reflns_point_group_measured_fraction_full 0.977
_diffrn_reflns_point_group_measured_fraction_max 0.977
_diffrn_reflns_theta_full 25.048
_diffrn_reflns_theta_max 25.048
_diffrn_reflns_theta_min 1.348
_exptl_absorpt_coefficient_mu 2.622
_exptl_absorpt_correction_T_max 0.746
_exptl_absorpt_correction_T_min 0.359
_exptl_absorpt_correction_type multi-scan
_exptl_absorpt_process_details sadabs
_exptl_crystal_colour colorless
_exptl_crystal_density_diffrn 1.213
_exptl_crystal_description block
_exptl_crystal_F_000 2176
_exptl_crystal_size_max 0.180
_exptl_crystal_size_mid 0.150
_exptl_crystal_size_min 0.100
_platon_squeeze_details ' '
_refine_diff_density_max 1.554
_refine_diff_density_min -1.130
_refine_diff_density_rms 0.145
_refine_ls_extinction_method none
_refine_ls_goodness_of_fit_ref 1.050
_refine_ls_hydrogen_treatment mixed
_refine_ls_matrix_type full
_refine_ls_number_parameters 1090
_refine_ls_number_reflns 20368
_refine_ls_number_restraints 6
_refine_ls_restrained_S_all 1.050
_refine_ls_R_factor_all 0.0965
_refine_ls_R_factor_gt 0.0511
_refine_ls_shift/su_max 0.001
_refine_ls_shift/su_mean 0.000
_refine_ls_structure_factor_coef Fsqd
_refine_ls_weighting_details 'w=1/[\s^2^(Fo^2^)+(0.0472P)^2^+0.4593P] where P=(Fo^2^+2Fc^2^)/3'
_refine_ls_weighting_scheme calc
_refine_ls_wR_factor_gt 0.1233
_refine_ls_wR_factor_ref 0.1348
_reflns_Friedel_coverage 0.000
_reflns_number_gt 11701
_reflns_number_total 20368
_reflns_threshold_expression 'I > 2\s(I)'
_cod_data_source_file 9b.cif
_cod_data_source_block a50315b
_cod_original_cell_volume 5884(2)
_cod_database_code 4126931
_shelx_shelxl_version_number 2014/7
_shelx_space_group_comment
; 
The symmetry employed for this shelxl refinement is uniquely defined 
by the following loop, which should always be used as a source of 
symmetry information in preference to the above space-group names. 
They are only intended as comments. 
;
_shelx_estimated_absorpt_t_min 0.650
_shelx_estimated_absorpt_t_max 0.779

loop_
_space_group_symop_operation_xyz
'x, y, z'
'-x, -y, -z'

loop_
_atom_site_label
_atom_site_type_symbol
_atom_site_fract_x
_atom_site_fract_y
_atom_site_fract_z
_atom_site_U_iso_or_equiv
_atom_site_adp_type
_atom_site_occupancy
_atom_site_site_symmetry_order
_atom_site_calc_flag
_atom_site_refinement_flags_posn
_atom_site_refinement_flags_adp
Lu1 Lu 0.11931(2) 0.21590(2) 0.18840(2) 0.04550(10) Uani 1 1 d . .
Lu2 Lu 0.17103(2) 0.41735(2) 0.23016(2) 0.04505(10) Uani 1 1 d . .
Lu3 Lu -0.04580(2) 0.38664(2) 0.27453(2) 0.04646(10) Uani 1 1 d . .
C1 C 0.0327(5) 0.5125(5) 0.2746(3) 0.057(2) Uani 1 1 d D .
H1A H 0.0128 0.5602 0.2495 0.086 Uiso 1 1 calc DR U
H1B H 0.0463 0.5361 0.3020 0.086 Uiso 1 1 calc DR U
H1C H -0.0157 0.4787 0.2900 0.086 Uiso 1 1 calc DR U
C2 C -0.1214(6) 0.2173(6) 0.2291(3) 0.077(3) Uani 1 1 d . .
H2A H -0.1763 0.2600 0.2405 0.115 Uiso 1 1 calc R U
H2B H -0.1374 0.1598 0.2342 0.115 Uiso 1 1 calc R U
H2C H -0.0943 0.2331 0.1922 0.115 Uiso 1 1 calc R U
C3 C 0.3434(9) 0.0163(8) 0.2747(5) 0.175(7) Uani 1 1 d . .
H3A H 0.3447 0.0231 0.3096 0.262 Uiso 1 1 calc R U
H3B H 0.3873 0.0475 0.2491 0.262 Uiso 1 1 calc R U
H3C H 0.3592 -0.0454 0.2703 0.262 Uiso 1 1 calc R U
C4 C 0.2103(6) 0.1820(5) 0.2656(3) 0.055(2) Uani 1 1 d . .
C5 C 0.1410(6) 0.2047(6) 0.3088(3) 0.061(3) Uani 1 1 d . .
C6 C 0.1058(7) 0.1311(6) 0.3469(3) 0.064(3) Uani 1 1 d . .
C7 C 0.1514(7) 0.0506(6) 0.3302(4) 0.074(3) Uani 1 1 d . .
C8 C 0.1278(10) -0.0261(7) 0.3646(5) 0.116(4) Uani 1 1 d . .
H8 H 0.1577 -0.0817 0.3551 0.140 Uiso 1 1 calc R U
C9 C 0.0612(10) -0.0199(9) 0.4122(5) 0.123(5) Uani 1 1 d . .
H9 H 0.0473 -0.0709 0.4344 0.148 Uiso 1 1 calc R U
C10 C 0.0162(9) 0.0614(8) 0.4261(4) 0.108(4) Uani 1 1 d . .
H10 H -0.0303 0.0655 0.4572 0.130 Uiso 1 1 calc R U
C11 C 0.0397(7) 0.1405(7) 0.3933(4) 0.084(3) Uani 1 1 d . .
H11 H 0.0111 0.1961 0.4032 0.100 Uiso 1 1 calc R U
C12 C 0.1631(6) 0.1196(5) 0.1048(3) 0.053(2) Uani 1 1 d . .
C13 C 0.1994(6) 0.0540(6) 0.0644(4) 0.060(2) Uani 1 1 d . .
C14 C 0.2368(6) 0.0820(7) 0.0107(4) 0.078(3) Uani 1 1 d . .
H14 H 0.2392 0.1412 -0.0019 0.094 Uiso 1 1 calc R U
C15 C 0.2704(7) 0.0147(8) -0.0229(4) 0.101(4) Uani 1 1 d . .
H15 H 0.2943 0.0313 -0.0587 0.121 Uiso 1 1 calc R U
C16 C 0.2700(7) -0.0717(8) -0.0062(5) 0.109(4) Uani 1 1 d . .
H16 H 0.2926 -0.1136 -0.0297 0.130 Uiso 1 1 calc R U
C17 C 0.2354(7) -0.0958(7) 0.0461(5) 0.100(4) Uani 1 1 d . .
H17 H 0.2356 -0.1554 0.0585 0.121 Uiso 1 1 calc R U
C18 C 0.1996(6) -0.0337(6) 0.0818(4) 0.082(3) Uani 1 1 d . .
H18 H 0.1760 -0.0521 0.1174 0.098 Uiso 1 1 calc R U
C19 C 0.0199(6) 0.0655(5) 0.1426(3) 0.047(2) Uani 1 1 d . .
C20 C -0.0219(6) 0.0826(5) 0.0994(3) 0.058(2) Uani 1 1 d . .
C21 C -0.0839(6) 0.0287(6) 0.0993(4) 0.070(3) Uani 1 1 d . .
H21 H -0.1118 0.0384 0.0713 0.084 Uiso 1 1 calc R U
C22 C -0.1037(7) -0.0359(7) 0.1384(4) 0.082(3) Uani 1 1 d . .
H22 H -0.1419 -0.0729 0.1360 0.098 Uiso 1 1 calc R U
C23 C -0.0694(6) -0.0485(6) 0.1813(4) 0.071(3) Uani 1 1 d . .
H23 H -0.0890 -0.0907 0.2092 0.085 Uiso 1 1 calc R U
C24 C -0.0064(6) -0.0011(5) 0.1853(3) 0.058(2) Uani 1 1 d . .
C25 C 0.0274(7) -0.0167(6) 0.2346(4) 0.071(3) Uani 1 1 d . .
H25 H 0.0568 0.0331 0.2342 0.085 Uiso 1 1 calc R U
C26 C 0.1002(9) -0.0997(7) 0.2357(5) 0.142(5) Uani 1 1 d . .
H26A H 0.0821 -0.1454 0.2232 0.213 Uiso 1 1 calc R U
H26B H 0.1063 -0.1188 0.2713 0.213 Uiso 1 1 calc R U
H26C H 0.1585 -0.0878 0.2133 0.213 Uiso 1 1 calc R U
C27 C -0.0484(8) -0.0217(8) 0.2853(4) 0.107(4) Uani 1 1 d . .
H27A H -0.0921 0.0331 0.2865 0.161 Uiso 1 1 calc R U
H27B H -0.0215 -0.0321 0.3151 0.161 Uiso 1 1 calc R U
H27C H -0.0796 -0.0692 0.2866 0.161 Uiso 1 1 calc R U
C28 C -0.0098(7) 0.1593(5) 0.0565(3) 0.063(3) Uani 1 1 d . .
H28 H 0.0460 0.1799 0.0569 0.076 Uiso 1 1 calc R U
C29 C -0.0914(9) 0.2363(7) 0.0667(4) 0.116(5) Uani 1 1 d . .
H29A H -0.1477 0.2137 0.0821 0.174 Uiso 1 1 calc R U
H29B H -0.0957 0.2728 0.0339 0.174 Uiso 1 1 calc R U
H29C H -0.0821 0.2709 0.0905 0.174 Uiso 1 1 calc R U
C30 C 0.0041(7) 0.1339(7) 0.0015(4) 0.095(3) Uani 1 1 d . .
H30A H 0.0592 0.0896 -0.0062 0.143 Uiso 1 1 calc R U
H30B H 0.0105 0.1852 -0.0244 0.143 Uiso 1 1 calc R U
H30C H -0.0484 0.1108 0.0004 0.143 Uiso 1 1 calc R U
C31 C 0.2848(7) 0.2012(6) 0.0688(3) 0.059(2) Uani 1 1 d . .
C32 C 0.2784(8) 0.2819(7) 0.0316(4) 0.077(3) Uani 1 1 d . .
C33 C 0.3541(10) 0.3009(8) -0.0093(5) 0.109(4) Uani 1 1 d . .
H33 H 0.3463 0.3501 -0.0344 0.130 Uiso 1 1 calc R U
C34 C 0.4392(9) 0.2483(8) -0.0130(5) 0.105(4) Uani 1 1 d . .
H34 H 0.4897 0.2624 -0.0399 0.126 Uiso 1 1 calc R U
C35 C 0.4506(9) 0.1719(8) 0.0244(5) 0.109(4) Uani 1 1 d . .
H35 H 0.5087 0.1357 0.0214 0.131 Uiso 1 1 calc R U
C36 C 0.3757(7) 0.1496(7) 0.0658(4) 0.068(3) Uani 1 1 d . .
C37 C 0.3946(7) 0.0700(7) 0.1040(4) 0.083(3) Uani 1 1 d . .
H37 H 0.3359 0.0628 0.1297 0.100 Uiso 1 1 calc R U
C38 C 0.4625(7) 0.0798(8) 0.1342(4) 0.108(4) Uani 1 1 d . .
H38A H 0.5205 0.0875 0.1098 0.162 Uiso 1 1 calc R U
H38B H 0.4720 0.0277 0.1589 0.162 Uiso 1 1 calc R U
H38C H 0.4376 0.1305 0.1530 0.162 Uiso 1 1 calc R U
C39 C 0.4327(8) -0.0145(7) 0.0783(5) 0.113(4) Uani 1 1 d . .
H39A H 0.3962 -0.0175 0.0547 0.170 Uiso 1 1 calc R U
H39B H 0.4300 -0.0647 0.1052 0.170 Uiso 1 1 calc R U
H39C H 0.4959 -0.0146 0.0588 0.170 Uiso 1 1 calc R U
C40 C 0.1802(9) 0.3387(7) 0.0360(4) 0.107(4) Uani 1 1 d . .
H40 H 0.1392 0.3202 0.0699 0.129 Uiso 1 1 calc R U
C41 C 0.1909(8) 0.4387(6) 0.0342(4) 0.108(4) Uani 1 1 d . .
H41A H 0.2011 0.4463 0.0671 0.162 Uiso 1 1 calc R U
H41B H 0.1354 0.4781 0.0285 0.162 Uiso 1 1 calc R U
H41C H 0.2427 0.4518 0.0058 0.162 Uiso 1 1 calc R U
C42 C 0.1382(8) 0.3317(7) -0.0099(4) 0.112(4) Uani 1 1 d . .
H42A H 0.1671 0.3656 -0.0417 0.168 Uiso 1 1 calc R U
H42B H 0.0727 0.3545 -0.0010 0.168 Uiso 1 1 calc R U
H42C H 0.1488 0.2709 -0.0155 0.168 Uiso 1 1 calc R U
C43 C 0.2833(5) 0.5365(5) 0.2193(3) 0.041(2) Uani 1 1 d . .
C44 C 0.3454(5) 0.6040(5) 0.2108(3) 0.045(2) Uani 1 1 d . .
C45 C 0.4253(6) 0.5830(6) 0.2284(3) 0.058(2) Uani 1 1 d . .
H45 H 0.4407 0.5272 0.2465 0.070 Uiso 1 1 calc R U
C46 C 0.4844(7) 0.6450(7) 0.2196(4) 0.086(3) Uani 1 1 d . .
H46 H 0.5386 0.6302 0.2313 0.103 Uiso 1 1 calc R U
C47 C 0.4601(8) 0.7276(8) 0.1933(5) 0.099(4) Uani 1 1 d . .
H47 H 0.4990 0.7684 0.1868 0.118 Uiso 1 1 calc R U
C48 C 0.3802(9) 0.7513(7) 0.1764(4) 0.100(4) Uani 1 1 d . .
H48 H 0.3638 0.8080 0.1597 0.119 Uiso 1 1 calc R U
C49 C 0.3222(7) 0.6869(6) 0.1849(3) 0.066(3) Uani 1 1 d . .
H49 H 0.2685 0.7015 0.1728 0.080 Uiso 1 1 calc R U
C50 C 0.2702(6) 0.5656(5) 0.1276(3) 0.053(2) Uani 1 1 d . .
C51 C 0.3630(6) 0.5434(6) 0.0961(3) 0.055(2) Uani 1 1 d . .
C52 C 0.3810(8) 0.5831(6) 0.0447(4) 0.083(3) Uani 1 1 d . .
H52 H 0.4403 0.5694 0.0231 0.099 Uiso 1 1 calc R U
C53 C 0.3158(9) 0.6413(7) 0.0243(4) 0.087(3) Uani 1 1 d . .
H53 H 0.3323 0.6682 -0.0103 0.105 Uiso 1 1 calc R U
C54 C 0.2266(7) 0.6618(6) 0.0530(4) 0.071(3) Uani 1 1 d . .
H54 H 0.1826 0.7010 0.0378 0.086 Uiso 1 1 calc R U
C55 C 0.2016(6) 0.6229(5) 0.1060(3) 0.053(2) Uani 1 1 d . .
C56 C 0.0986(7) 0.6404(7) 0.1390(4) 0.086(3) Uani 1 1 d . .
H56 H 0.0915 0.6000 0.1722 0.103 Uiso 1 1 calc R U
C57 C 0.0778(8) 0.7370(10) 0.1511(6) 0.197(7) Uani 1 1 d . .
H57A H 0.0810 0.7765 0.1187 0.296 Uiso 1 1 calc R U
H57B H 0.1226 0.7451 0.1681 0.296 Uiso 1 1 calc R U
H57C H 0.0168 0.7494 0.1739 0.296 Uiso 1 1 calc R U
C58 C 0.0290(7) 0.6341(7) 0.1106(5) 0.105(4) Uani 1 1 d . .
H58A H 0.0182 0.6878 0.0872 0.157 Uiso 1 1 calc R U
H58B H -0.0281 0.6256 0.1358 0.157 Uiso 1 1 calc R U
H58C H 0.0520 0.5850 0.0905 0.157 Uiso 1 1 calc R U
C59 C 0.4330(6) 0.4718(6) 0.1166(4) 0.066(3) Uani 1 1 d . .
H59 H 0.4149 0.4672 0.1553 0.079 Uiso 1 1 calc R U
C60 C 0.4311(8) 0.3813(7) 0.1012(4) 0.108(4) Uani 1 1 d . .
H60A H 0.3684 0.3715 0.1111 0.162 Uiso 1 1 calc R U
H60B H 0.4684 0.3349 0.1193 0.162 Uiso 1 1 calc R U
H60C H 0.4551 0.3815 0.0637 0.162 Uiso 1 1 calc R U
C61 C 0.5311(7) 0.4918(7) 0.0985(4) 0.094(4) Uani 1 1 d . .
H61A H 0.5527 0.4923 0.0609 0.142 Uiso 1 1 calc R U
H61B H 0.5716 0.4471 0.1156 0.142 Uiso 1 1 calc R U
H61C H 0.5307 0.5486 0.1076 0.142 Uiso 1 1 calc R U
C62 C 0.2823(5) 0.4839(5) 0.3127(3) 0.048(2) Uani 1 1 d . .
C63 C 0.2477(6) 0.5545(6) 0.3423(3) 0.055(2) Uani 1 1 d . .
C64 C 0.2642(7) 0.5451(7) 0.3918(4) 0.082(3) Uani 1 1 d . .
H64 H 0.2426 0.5929 0.4112 0.098 Uiso 1 1 calc R U
C65 C 0.3110(7) 0.4687(8) 0.4134(4) 0.085(3) Uani 1 1 d . .
H65 H 0.3193 0.4639 0.4473 0.102 Uiso 1 1 calc R U
C66 C 0.3454(6) 0.3997(6) 0.3845(4) 0.070(3) Uani 1 1 d . .
H66 H 0.3790 0.3480 0.3985 0.084 Uiso 1 1 calc R U
C67 C 0.3310(6) 0.4052(5) 0.3342(3) 0.054(2) Uani 1 1 d . .
C68 C 0.3684(7) 0.3240(6) 0.3049(4) 0.072(3) Uani 1 1 d . .
H68 H 0.3285 0.3286 0.2810 0.087 Uiso 1 1 calc R U
C69 C 0.4649(9) 0.3274(7) 0.2697(5) 0.126(5) Uani 1 1 d . .
H69A H 0.4656 0.3847 0.2493 0.190 Uiso 1 1 calc R U
H69B H 0.4817 0.2829 0.2463 0.190 Uiso 1 1 calc R U
H69C H 0.5085 0.3166 0.2912 0.190 Uiso 1 1 calc R U
C70 C 0.3624(10) 0.2340(7) 0.3398(5) 0.138(5) Uani 1 1 d . .
H70A H 0.4139 0.2168 0.3559 0.208 Uiso 1 1 calc R U
H70B H 0.3642 0.1901 0.3183 0.208 Uiso 1 1 calc R U
H70C H 0.3055 0.2391 0.3668 0.208 Uiso 1 1 calc R U
C71 C 0.1912(7) 0.6419(6) 0.3234(4) 0.080(3) Uani 1 1 d . .
H71 H 0.1877 0.6387 0.2874 0.096 Uiso 1 1 calc R U
C72 C 0.2390(8) 0.7199(6) 0.3208(4) 0.093(3) Uani 1 1 d . .
H72A H 0.2409 0.7261 0.3558 0.140 Uiso 1 1 calc R U
H72B H 0.2050 0.7733 0.3060 0.140 Uiso 1 1 calc R U
H72C H 0.3011 0.7088 0.2991 0.140 Uiso 1 1 calc R U
C73 C 0.0908(6) 0.6558(7) 0.3586(4) 0.091(3) Uani 1 1 d . .
H73A H 0.0703 0.6000 0.3687 0.136 Uiso 1 1 calc R U
H73B H 0.0506 0.6960 0.3392 0.136 Uiso 1 1 calc R U
H73C H 0.0894 0.6799 0.3897 0.136 Uiso 1 1 calc R U
C74 C -0.2206(6) 0.4582(6) 0.3341(3) 0.054(2) Uani 1 1 d . .
C75 C -0.3127(6) 0.4994(6) 0.3611(3) 0.053(2) Uani 1 1 d . .
C76 C -0.3310(6) 0.5132(6) 0.4125(4) 0.063(3) Uani 1 1 d . .
H76 H -0.2839 0.4995 0.4302 0.076 Uiso 1 1 calc R U
C77 C -0.4216(7) 0.5482(7) 0.4383(4) 0.082(3) Uani 1 1 d . .
H77 H -0.4342 0.5588 0.4732 0.099 Uiso 1 1 calc R U
C78 C -0.4923(7) 0.5671(7) 0.4134(5) 0.093(4) Uani 1 1 d . .
H78 H -0.5524 0.5901 0.4309 0.112 Uiso 1 1 calc R U
C79 C -0.4723(8) 0.5512(8) 0.3620(5) 0.095(4) Uani 1 1 d . .
H79 H -0.5201 0.5618 0.3450 0.114 Uiso 1 1 calc R U
C80 C -0.3829(6) 0.5199(6) 0.3348(4) 0.070(3) Uani 1 1 d . .
H80 H -0.3700 0.5126 0.2993 0.084 Uiso 1 1 calc R U
C81 C -0.2186(5) 0.5640(5) 0.2488(3) 0.048(2) Uani 1 1 d . .
C82 C -0.2287(7) 0.6476(6) 0.2626(4) 0.069(3) Uani 1 1 d . .
C83 C -0.2564(7) 0.7172(7) 0.2289(4) 0.081(3) Uani 1 1 d . .
H83 H -0.2629 0.7740 0.2372 0.097 Uiso 1 1 calc R U
C84 C -0.2760(8) 0.7074(8) 0.1814(5) 0.102(4) Uani 1 1 d . .
H84 H -0.2977 0.7568 0.1598 0.123 Uiso 1 1 calc R U
C85 C -0.2626(7) 0.6242(7) 0.1675(4) 0.078(3) Uani 1 1 d . .
H85 H -0.2734 0.6171 0.1358 0.094 Uiso 1 1 calc R U
C86 C -0.2332(5) 0.5514(6) 0.2004(3) 0.054(2) Uani 1 1 d . .
C87 C -0.2167(7) 0.4604(6) 0.1832(4) 0.075(3) Uani 1 1 d . .
H87 H -0.1708 0.4217 0.2006 0.090 Uiso 1 1 calc R U
C88 C -0.1773(10) 0.4602(8) 0.1245(4) 0.144(6) Uani 1 1 d . .
H88A H -0.1722 0.4023 0.1155 0.216 Uiso 1 1 calc R U
H88B H -0.1171 0.4760 0.1147 0.216 Uiso 1 1 calc R U
H88C H -0.2176 0.5023 0.1060 0.216 Uiso 1 1 calc R U
C89 C -0.3032(8) 0.4230(8) 0.2021(5) 0.125(5) Uani 1 1 d . .
H89A H -0.3523 0.4634 0.1894 0.188 Uiso 1 1 calc R U
H89B H -0.3199 0.4142 0.2400 0.188 Uiso 1 1 calc R U
H89C H -0.2931 0.3674 0.1889 0.188 Uiso 1 1 calc R U
C90 C -0.2085(6) 0.6679(6) 0.3110(4) 0.070(3) Uani 1 1 d . .
H90 H -0.1860 0.6116 0.3307 0.083 Uiso 1 1 calc R U
C91 C -0.1250(7) 0.7283(6) 0.2941(4) 0.100(4) Uani 1 1 d . .
H91A H -0.0662 0.6914 0.2817 0.151 Uiso 1 1 calc R U
H91B H -0.1239 0.7533 0.3243 0.151 Uiso 1 1 calc R U
H91C H -0.1371 0.7751 0.2666 0.151 Uiso 1 1 calc R U
C92 C -0.3000(7) 0.7138(6) 0.3473(4) 0.098(4) Uani 1 1 d . .
H92A H -0.2989 0.7755 0.3451 0.147 Uiso 1 1 calc R U
H92B H -0.3050 0.6866 0.3832 0.147 Uiso 1 1 calc R U
H92C H -0.3523 0.7074 0.3358 0.147 Uiso 1 1 calc R U
C93 C -0.1756(6) 0.3556(6) 0.4054(3) 0.054(2) Uani 1 1 d . .
C94 C -0.2349(7) 0.2934(6) 0.4192(4) 0.074(3) Uani 1 1 d . .
C95 C -0.2490(8) 0.2464(7) 0.4708(4) 0.095(4) Uani 1 1 d . .
H95 H -0.2887 0.2058 0.4811 0.114 Uiso 1 1 calc R U
C96 C -0.2030(10) 0.2612(9) 0.5062(4) 0.119(5) Uani 1 1 d . .
H96 H -0.2129 0.2310 0.5403 0.143 Uiso 1 1 calc R U
C97 C -0.1409(8) 0.3225(7) 0.4903(4) 0.091(4) Uani 1 1 d . .
H97 H -0.1081 0.3318 0.5130 0.109 Uiso 1 1 calc R U
C98 C -0.1319(6) 0.3654(6) 0.4420(4) 0.061(2) Uani 1 1 d . .
C99 C -0.0655(7) 0.4302(8) 0.4282(4) 0.087(3) Uani 1 1 d . .
H99 H -0.0466 0.4383 0.3895 0.104 Uiso 1 1 calc R U
C100 C 0.0277(7) 0.4059(8) 0.4459(4) 0.115(4) Uani 1 1 d . .
H10A H 0.0284 0.3520 0.4700 0.173 Uiso 1 1 calc R U
H10B H 0.0330 0.4527 0.4631 0.173 Uiso 1 1 calc R U
H10C H 0.0788 0.3979 0.4154 0.173 Uiso 1 1 calc R U
C101 C -0.1128(8) 0.5265(7) 0.4438(5) 0.114(4) Uani 1 1 d . .
H10D H -0.1495 0.5567 0.4195 0.172 Uiso 1 1 calc R U
H10E H -0.0657 0.5591 0.4422 0.172 Uiso 1 1 calc R U
H10F H -0.1519 0.5217 0.4790 0.172 Uiso 1 1 calc R U
C102 C -0.2821(8) 0.2680(8) 0.3821(4) 0.092(3) Uani 1 1 d . .
H102 H -0.2637 0.3041 0.3480 0.110 Uiso 1 1 calc R U
C103 C -0.2462(8) 0.1716(7) 0.3720(4) 0.111(4) Uani 1 1 d . .
H10G H -0.1815 0.1559 0.3715 0.167 Uiso 1 1 calc R U
H10H H -0.2545 0.1645 0.3385 0.167 Uiso 1 1 calc R U
H10I H -0.2801 0.1339 0.3996 0.167 Uiso 1 1 calc R U
C104 C -0.3865(10) 0.2937(8) 0.4003(5) 0.141(5) Uani 1 1 d . .
H10J H -0.4087 0.2566 0.4323 0.212 Uiso 1 1 calc R U
H10K H -0.4142 0.2863 0.3734 0.212 Uiso 1 1 calc R U
H10L H -0.4029 0.3544 0.4067 0.212 Uiso 1 1 calc R U
N1 N 0.2079(5) 0.1841(4) 0.1068(2) 0.0497(18) Uani 1 1 d . .
N2 N 0.0853(5) 0.1173(4) 0.1436(2) 0.0486(17) Uani 1 1 d . .
N3 N 0.2453(4) 0.5265(4) 0.1811(2) 0.0451(17) Uani 1 1 d . .
N4 N 0.2629(4) 0.4798(4) 0.2647(2) 0.0440(16) Uani 1 1 d . .
N5 N -0.1595(5) 0.4000(4) 0.3544(3) 0.0498(18) Uani 1 1 d . .
N6 N -0.1828(4) 0.4855(4) 0.2804(3) 0.0459(17) Uani 1 1 d . .
P1 P 0.2257(2) 0.06189(17) 0.26481(11) 0.0815(9) Uani 1 1 d . .
S1 S 0.26741(15) 0.24752(14) 0.21324(8) 0.0515(6) Uani 1 1 d . .
S2 S 0.06262(15) 0.38361(13) 0.17662(8) 0.0489(5) Uani 1 1 d . .
S3 S -0.04082(15) 0.21542(14) 0.26628(8) 0.0556(6) Uani 1 1 d . .
S4 S 0.10061(15) 0.31658(14) 0.32033(8) 0.0525(6) Uani 1 1 d . .

loop_
_atom_site_aniso_label
_atom_site_aniso_U_11
_atom_site_aniso_U_22
_atom_site_aniso_U_33
_atom_site_aniso_U_23
_atom_site_aniso_U_13
_atom_site_aniso_U_12
Lu1 0.0607(2) 0.04239(19) 0.0372(2) -0.00710(16) -0.01236(17) -0.01531(17)
Lu2 0.0564(2) 0.03881(19) 0.0423(2) -0.00516(16) -0.01038(17) -0.01579(16)
Lu3 0.0554(2) 0.0434(2) 0.0421(2) -0.00746(16) -0.00887(17) -0.01458(17)
C1 0.071(6) 0.045(5) 0.064(6) -0.011(4) -0.019(5) -0.019(4)
C2 0.089(7) 0.106(7) 0.054(6) -0.022(5) -0.011(5) -0.056(6)
C3 0.157(13) 0.128(12) 0.144(13) 0.029(10) 0.000(10) 0.081(10)
C4 0.056(5) 0.054(5) 0.054(6) 0.000(4) -0.020(5) -0.005(4)
C5 0.073(6) 0.063(6) 0.046(5) -0.010(5) -0.036(5) 0.014(5)
C6 0.111(8) 0.047(5) 0.037(6) 0.016(4) -0.025(5) -0.029(5)
C7 0.130(9) 0.052(6) 0.051(6) 0.003(5) -0.036(6) -0.026(6)
C8 0.202(13) 0.051(7) 0.115(10) 0.003(7) -0.081(9) -0.019(8)
C9 0.202(15) 0.109(10) 0.054(8) 0.017(8) -0.012(9) -0.062(10)
C10 0.150(12) 0.094(9) 0.063(8) 0.027(7) -0.012(8) -0.033(9)
C11 0.112(9) 0.080(7) 0.062(7) 0.010(6) -0.020(6) -0.042(6)
C12 0.086(6) 0.039(5) 0.036(5) -0.012(4) -0.026(5) 0.003(4)
C13 0.067(6) 0.055(5) 0.065(6) -0.032(5) -0.008(5) -0.016(4)
C14 0.086(7) 0.091(7) 0.065(7) -0.038(6) -0.004(6) -0.026(6)
C15 0.090(8) 0.147(10) 0.076(7) -0.072(7) 0.002(6) -0.022(8)
C16 0.074(8) 0.114(9) 0.153(11) -0.092(8) -0.002(7) -0.020(7)
C17 0.071(7) 0.076(7) 0.159(11) -0.069(7) 0.007(7) -0.023(6)
C18 0.075(7) 0.064(6) 0.102(8) -0.030(6) 0.013(6) -0.032(5)
C19 0.066(6) 0.034(4) 0.044(5) -0.006(4) -0.019(4) -0.007(4)
C20 0.066(6) 0.048(5) 0.065(6) -0.016(5) -0.027(5) -0.001(4)
C21 0.086(7) 0.061(6) 0.082(7) -0.016(5) -0.034(5) -0.028(5)
C22 0.095(8) 0.067(7) 0.099(9) -0.013(6) -0.030(6) -0.036(6)
C23 0.088(7) 0.052(5) 0.077(7) 0.003(5) -0.004(6) -0.048(5)
C24 0.080(6) 0.042(5) 0.055(6) -0.003(4) -0.020(5) -0.016(5)
C25 0.111(8) 0.053(6) 0.051(6) 0.009(5) -0.025(6) -0.025(6)
C26 0.221(13) 0.076(8) 0.159(11) -0.049(7) -0.134(9) 0.048(8)
C27 0.150(10) 0.124(9) 0.056(7) 0.009(7) -0.001(7) -0.091(8)
C28 0.099(7) 0.048(5) 0.052(6) -0.001(5) -0.035(5) -0.015(5)
C29 0.178(12) 0.062(7) 0.085(9) -0.006(6) -0.024(8) 0.013(8)
C30 0.135(9) 0.102(8) 0.066(7) -0.007(6) -0.039(6) -0.044(7)
C31 0.076(7) 0.063(6) 0.038(6) -0.016(4) 0.010(5) -0.036(5)
C32 0.105(8) 0.087(7) 0.040(6) -0.022(5) 0.005(6) -0.039(6)
C33 0.164(13) 0.089(9) 0.063(8) -0.011(7) -0.002(9) -0.034(9)
C34 0.104(9) 0.106(9) 0.100(10) -0.005(8) 0.032(8) -0.086(7)
C35 0.116(10) 0.114(10) 0.084(9) -0.050(7) 0.005(8) -0.001(8)
C36 0.079(7) 0.086(7) 0.041(6) -0.020(5) 0.009(5) -0.043(6)
C37 0.055(6) 0.104(9) 0.086(8) -0.022(7) -0.004(6) -0.013(6)
C38 0.079(8) 0.146(11) 0.087(9) -0.021(8) 0.007(7) -0.027(8)
C39 0.096(9) 0.080(8) 0.150(12) -0.023(8) -0.020(8) 0.004(7)
C40 0.178(12) 0.067(7) 0.068(8) -0.012(6) -0.039(8) 0.010(8)
C41 0.144(10) 0.072(7) 0.108(10) -0.006(7) 0.004(8) -0.069(7)
C42 0.131(10) 0.101(9) 0.097(10) 0.038(7) -0.014(8) -0.069(8)
C43 0.043(5) 0.039(4) 0.042(5) -0.004(4) -0.014(4) -0.005(4)
C44 0.046(5) 0.046(5) 0.043(5) -0.001(4) -0.007(4) -0.021(4)
C45 0.067(6) 0.059(6) 0.052(6) 0.006(4) -0.013(5) -0.029(5)
C46 0.081(7) 0.089(8) 0.096(9) -0.007(7) -0.029(6) -0.028(6)
C47 0.088(8) 0.096(8) 0.124(10) 0.019(7) -0.026(7) -0.071(6)
C48 0.149(10) 0.066(7) 0.103(9) 0.017(6) -0.046(8) -0.064(7)
C49 0.087(7) 0.054(6) 0.066(6) 0.004(5) -0.032(5) -0.023(5)
C50 0.080(6) 0.050(5) 0.035(5) -0.001(4) -0.014(5) -0.028(5)
C51 0.064(6) 0.056(5) 0.042(6) -0.002(4) 0.000(5) -0.025(5)
C52 0.109(9) 0.070(7) 0.048(7) -0.005(6) 0.011(6) -0.012(6)
C53 0.134(10) 0.069(7) 0.046(7) -0.002(5) -0.001(7) -0.024(7)
C54 0.102(8) 0.048(5) 0.067(7) -0.004(5) -0.027(6) -0.015(5)
C55 0.093(7) 0.027(4) 0.043(5) 0.003(4) -0.024(5) -0.018(4)
C56 0.105(8) 0.083(7) 0.057(7) 0.000(6) -0.034(6) 0.021(6)
C57 0.088(9) 0.262(16) 0.279(15) -0.220(12) -0.037(10) 0.029(10)
C58 0.095(8) 0.098(8) 0.137(11) 0.004(7) -0.020(7) -0.075(6)
C59 0.071(7) 0.066(6) 0.050(6) -0.005(5) -0.001(5) -0.012(5)
C60 0.112(9) 0.085(8) 0.122(10) -0.030(7) -0.045(7) 0.026(7)
C61 0.077(7) 0.125(9) 0.077(8) -0.021(7) 0.000(6) -0.027(7)
C62 0.053(5) 0.055(5) 0.041(5) -0.006(4) -0.020(4) -0.009(4)
C63 0.059(5) 0.067(6) 0.041(5) -0.015(4) -0.020(4) -0.002(4)
C64 0.091(7) 0.107(8) 0.054(6) -0.036(6) -0.023(5) -0.006(6)
C65 0.099(8) 0.113(9) 0.050(6) 0.001(6) -0.037(6) -0.023(7)
C66 0.074(6) 0.070(6) 0.068(7) 0.012(5) -0.031(5) -0.019(5)
C67 0.071(6) 0.053(5) 0.046(5) -0.002(4) -0.019(4) -0.024(4)
C68 0.082(7) 0.076(7) 0.071(7) 0.001(6) -0.041(5) -0.021(5)
C69 0.161(13) 0.079(8) 0.112(11) -0.014(8) 0.011(9) -0.019(8)
C70 0.206(14) 0.060(7) 0.164(13) 0.008(8) -0.095(11) -0.011(8)
C71 0.084(7) 0.092(7) 0.075(7) -0.046(6) -0.032(5) 0.007(6)
C72 0.141(10) 0.063(6) 0.090(8) -0.018(6) -0.047(7) -0.014(6)
C73 0.061(7) 0.129(9) 0.084(8) -0.032(7) 0.007(6) -0.038(6)
C74 0.074(6) 0.061(6) 0.032(5) 0.000(4) -0.008(5) -0.030(5)
C75 0.043(5) 0.065(6) 0.048(6) 0.001(5) 0.004(4) -0.030(4)
C76 0.060(6) 0.069(6) 0.052(6) -0.005(5) 0.001(5) -0.014(5)
C77 0.081(8) 0.095(8) 0.061(7) 0.002(6) -0.004(6) -0.023(6)
C78 0.057(7) 0.108(9) 0.093(9) -0.012(7) 0.002(7) 0.002(6)
C79 0.076(8) 0.122(10) 0.088(9) 0.014(8) -0.026(7) -0.035(7)
C80 0.050(6) 0.080(7) 0.069(7) -0.007(5) -0.003(5) -0.008(5)
C81 0.037(5) 0.054(5) 0.045(6) 0.006(4) 0.010(4) -0.025(4)
C82 0.089(7) 0.039(5) 0.069(7) 0.015(5) -0.025(6) -0.005(5)
C83 0.079(7) 0.071(7) 0.081(8) -0.001(6) -0.005(6) -0.017(6)
C84 0.097(9) 0.078(8) 0.108(10) 0.031(8) -0.025(8) -0.002(7)
C85 0.100(8) 0.068(7) 0.059(7) 0.014(6) -0.028(6) -0.006(6)
C86 0.048(5) 0.058(6) 0.045(6) 0.011(5) 0.005(4) -0.020(4)
C87 0.091(7) 0.067(6) 0.072(7) -0.010(5) -0.049(6) 0.012(6)
C88 0.234(16) 0.110(10) 0.057(8) -0.028(7) -0.027(9) 0.034(10)
C89 0.106(9) 0.130(11) 0.163(12) -0.045(9) -0.036(8) -0.043(8)
C90 0.085(7) 0.055(6) 0.069(7) -0.010(5) -0.017(5) -0.015(5)
C91 0.094(8) 0.078(7) 0.133(10) -0.016(7) 0.002(7) -0.056(6)
C92 0.115(9) 0.068(7) 0.094(9) -0.016(6) 0.013(7) -0.026(6)
C93 0.065(6) 0.061(6) 0.036(5) 0.002(4) -0.009(4) -0.023(5)
C94 0.101(8) 0.073(7) 0.048(6) 0.013(5) -0.015(6) -0.036(6)
C95 0.138(10) 0.085(8) 0.056(7) 0.021(6) 0.004(7) -0.065(7)
C96 0.203(14) 0.121(11) 0.031(7) 0.010(7) -0.033(8) -0.038(10)
C97 0.135(10) 0.104(9) 0.040(7) -0.005(6) -0.024(6) -0.034(8)
C98 0.074(6) 0.072(6) 0.043(6) 0.001(5) -0.006(5) -0.046(5)
C99 0.085(7) 0.143(10) 0.040(6) -0.032(6) -0.008(5) -0.029(7)
C100 0.103(9) 0.155(12) 0.098(9) -0.037(8) -0.047(7) 0.000(8)
C101 0.125(10) 0.111(9) 0.124(10) -0.044(8) -0.048(8) -0.009(8)
C102 0.114(9) 0.113(9) 0.066(7) 0.015(6) -0.019(6) -0.081(7)
C103 0.170(11) 0.109(8) 0.073(8) -0.009(7) -0.003(7) -0.100(8)
C104 0.192(14) 0.116(11) 0.137(12) 0.029(9) -0.064(11) -0.079(10)
N1 0.070(5) 0.040(4) 0.037(4) -0.010(3) 0.003(4) -0.022(3)
N2 0.065(4) 0.045(4) 0.042(4) -0.012(3) -0.005(4) -0.028(3)
N3 0.064(4) 0.046(4) 0.024(4) -0.002(3) -0.008(3) -0.011(3)
N4 0.060(4) 0.039(4) 0.036(4) -0.004(3) -0.017(3) -0.007(3)
N5 0.064(5) 0.049(4) 0.038(4) -0.001(3) -0.018(4) -0.010(4)
N6 0.045(4) 0.045(4) 0.048(4) -0.004(3) -0.013(3) -0.007(3)
P1 0.131(2) 0.0509(15) 0.0648(19) -0.0068(13) -0.0230(17) -0.0238(16)
S1 0.0588(14) 0.0479(12) 0.0498(14) -0.0066(10) -0.0113(11) -0.0160(10)
S2 0.0674(14) 0.0416(11) 0.0385(12) -0.0026(10) -0.0147(10) -0.0116(10)
S3 0.0707(15) 0.0486(13) 0.0487(14) -0.0075(11) -0.0046(11) -0.0254(11)
S4 0.0599(14) 0.0554(13) 0.0402(13) -0.0010(10) -0.0082(11) -0.0159(11)

loop_
_atom_type_symbol
_atom_type_description
_atom_type_scat_dispersion_real
_atom_type_scat_dispersion_imag
_atom_type_scat_source
C C 0.0033 0.0016 'International Tables Vol C Tables 4.2.6.8 and 6.1.1.4'
H H 0.0000 0.0000 'International Tables Vol C Tables 4.2.6.8 and 6.1.1.4'
N N 0.0061 0.0033 'International Tables Vol C Tables 4.2.6.8 and 6.1.1.4'
S S 0.1246 0.1234 'International Tables Vol C Tables 4.2.6.8 and 6.1.1.4'
Lu Lu -0.4720 5.8584 'International Tables Vol C Tables 4.2.6.8 and 6.1.1.4'
P P 0.1023 0.0942 'International Tables Vol C Tables 4.2.6.8 and 6.1.1.4'

loop_
_geom_angle_atom_site_label_1
_geom_angle_atom_site_label_2
_geom_angle_atom_site_label_3
_geom_angle
N1 Lu1 N2 58.3(2)
N1 Lu1 S2 104.87(16)
N2 Lu1 S2 124.49(17)
N1 Lu1 S1 90.71(17)
N2 Lu1 S1 138.48(17)
S2 Lu1 S1 87.47(7)
N1 Lu1 C4 115.5(2)
N2 Lu1 C4 129.2(2)
S2 Lu1 C4 106.14(18)
S1 Lu1 C4 37.23(19)
N1 Lu1 S3 150.81(17)
N2 Lu1 S3 93.53(17)
S2 Lu1 S3 84.19(7)
S1 Lu1 S3 117.71(7)
C4 Lu1 S3 87.39(19)
N1 Lu1 C12 29.4(2)
N2 Lu1 C12 29.1(2)
S2 Lu1 C12 121.13(17)
S1 Lu1 C12 114.2(2)
C4 Lu1 C12 124.4(2)
S3 Lu1 C12 122.7(2)
N1 Lu1 P1 100.40(17)
N2 Lu1 P1 95.21(17)
S2 Lu1 P1 139.94(6)
S1 Lu1 P1 61.43(7)
C4 Lu1 P1 34.01(18)
S3 Lu1 P1 88.67(7)
C12 Lu1 P1 95.75(16)
N1 Lu1 Lu2 112.99(16)
N2 Lu1 Lu2 165.62(16)
S2 Lu1 Lu2 43.59(5)
S1 Lu1 Lu2 46.56(4)
C4 Lu1 Lu2 63.95(18)
S3 Lu1 Lu2 92.86(4)
C12 Lu1 Lu2 142.2(2)
P1 Lu1 Lu2 97.81(5)
N1 Lu1 Lu3 148.53(15)
N2 Lu1 Lu3 129.43(16)
S2 Lu1 Lu3 43.96(5)
S1 Lu1 Lu3 91.68(5)
C4 Lu1 Lu3 83.78(17)
S3 Lu1 Lu3 44.93(4)
C12 Lu1 Lu3 151.20(17)
P1 Lu1 Lu3 108.24(5)
Lu2 Lu1 Lu3 51.148(15)
N3 Lu2 N4 59.4(2)
N3 Lu2 C1 97.1(2)
N4 Lu2 C1 90.5(2)
N3 Lu2 S2 108.06(16)
N4 Lu2 S2 166.21(16)
C1 Lu2 S2 85.30(19)
N3 Lu2 S4 155.53(15)
N4 Lu2 S4 97.03(17)
C1 Lu2 S4 75.0(2)
S2 Lu2 S4 94.55(7)
N3 Lu2 C43 29.5(2)
N4 Lu2 C43 29.94(19)
C1 Lu2 C43 93.9(2)
S2 Lu2 C43 137.22(17)
S4 Lu2 C43 126.62(17)
N3 Lu2 S1 114.09(15)
N4 Lu2 S1 105.95(15)
C1 Lu2 S1 148.8(2)
S2 Lu2 S1 83.98(6)
S4 Lu2 S1 76.69(6)
C43 Lu2 S1 113.64(15)
N3 Lu2 Lu3 136.75(15)
N4 Lu2 Lu3 132.21(15)
C1 Lu2 Lu3 49.37(18)
S2 Lu2 Lu3 51.82(5)
S4 Lu2 Lu3 53.42(5)
C43 Lu2 Lu3 143.27(14)
S1 Lu2 Lu3 102.20(5)
N3 Lu2 Lu1 130.15(14)
N4 Lu2 Lu1 150.10(14)
C1 Lu2 Lu1 113.25(18)
S2 Lu2 Lu1 41.82(4)
S4 Lu2 Lu1 73.40(5)
C43 Lu2 Lu1 150.78(15)
S1 Lu2 Lu1 44.67(5)
Lu3 Lu2 Lu1 64.529(12)
N6 Lu3 N5 57.6(2)
N6 Lu3 C1 88.7(2)
N5 Lu3 C1 98.9(2)
N6 Lu3 S2 114.14(17)
N5 Lu3 S2 171.27(17)
C1 Lu3 S2 83.03(18)
N6 Lu3 S3 119.49(16)
N5 Lu3 S3 99.00(16)
C1 Lu3 S3 151.67(18)
S2 Lu3 S3 82.61(6)
N6 Lu3 S4 145.24(16)
N5 Lu3 S4 95.72(17)
C1 Lu3 S4 72.75(19)
S2 Lu3 S4 92.98(7)
S3 Lu3 S4 83.75(7)
N6 Lu3 C74 30.0(2)
N5 Lu3 C74 27.7(2)
C1 Lu3 C74 96.4(2)
S2 Lu3 C74 143.80(18)
S3 Lu3 C74 109.52(17)
S4 Lu3 C74 121.58(18)
N6 Lu3 Lu2 130.67(16)
N5 Lu3 Lu2 135.37(15)
C1 Lu3 Lu2 46.93(17)
S2 Lu3 Lu2 51.24(5)
S3 Lu3 Lu2 105.80(5)
S4 Lu3 Lu2 52.11(5)
C74 Lu3 Lu2 143.07(16)
N6 Lu3 Lu1 141.92(15)
N5 Lu3 Lu1 142.64(16)
C1 Lu3 Lu1 110.64(17)
S2 Lu3 Lu1 41.75(4)
S3 Lu3 Lu1 45.42(5)
S4 Lu3 Lu1 72.84(5)
C74 Lu3 Lu1 152.58(16)
Lu2 Lu3 Lu1 64.323(15)
Lu2 C1 Lu3 83.7(2)
Lu2 C1 H1A 109.5
Lu3 C1 H1A 107.0
Lu2 C1 H1B 109.5
Lu3 C1 H1B 133.6
H1A C1 H1B 109.5
Lu2 C1 H1C 109.5
Lu3 C1 H1C 29.3
H1A C1 H1C 109.5
H1B C1 H1C 109.5
S3 C2 H2A 109.5
S3 C2 H2B 109.5
H2A C2 H2B 109.5
S3 C2 H2C 109.5
H2A C2 H2C 109.5
H2B C2 H2C 109.5
P1 C3 H3A 109.5
P1 C3 H3B 109.5
H3A C3 H3B 109.5
P1 C3 H3C 109.5
H3A C3 H3C 109.5
H3B C3 H3C 109.5
C5 C4 S1 130.3(7)
C5 C4 P1 108.1(7)
S1 C4 P1 121.0(5)
C5 C4 Lu1 102.4(5)
S1 C4 Lu1 71.3(3)
P1 C4 Lu1 91.1(3)
C4 C5 C6 116.8(8)
C4 C5 S4 121.2(7)
C6 C5 S4 121.9(7)
C11 C6 C7 124.1(9)
C11 C6 C5 125.2(9)
C7 C6 C5 110.6(8)
C6 C7 C8 116.5(10)
C6 C7 P1 112.7(7)
C8 C7 P1 130.6(8)
C9 C8 C7 121.5(11)
C9 C8 H8 119.3
C7 C8 H8 119.3
C10 C9 C8 119.6(12)
C10 C9 H9 120.2
C8 C9 H9 120.2
C9 C10 C11 120.7(12)
C9 C10 H10 119.6
C11 C10 H10 119.6
C6 C11 C10 117.5(10)
C6 C11 H11 121.2
C10 C11 H11 121.2
N2 C12 N1 112.8(6)
N2 C12 C13 123.5(8)
N1 C12 C13 123.7(8)
N2 C12 Lu1 57.7(4)
N1 C12 Lu1 55.9(4)
C13 C12 Lu1 169.1(6)
C18 C13 C14 120.4(8)
C18 C13 C12 118.4(9)
C14 C13 C12 121.1(8)
C13 C14 C15 115.9(10)
C13 C14 H14 122.0
C15 C14 H14 122.0
C16 C15 C14 124.0(11)
C16 C15 H15 118.0
C14 C15 H15 118.0
C15 C16 C17 117.9(10)
C15 C16 H16 121.1
C17 C16 H16 121.1
C16 C17 C18 121.9(11)
C16 C17 H17 119.1
C18 C17 H17 119.1
C13 C18 C17 119.8(10)
C13 C18 H18 120.1
C17 C18 H18 120.1
C20 C19 C24 119.6(8)
C20 C19 N2 119.5(7)
C24 C19 N2 120.9(7)
C21 C20 C19 117.5(9)
C21 C20 C28 118.4(8)
C19 C20 C28 123.8(8)
C22 C21 C20 121.7(9)
C22 C21 H21 119.2
C20 C21 H21 119.2
C21 C22 C23 121.0(10)
C21 C22 H22 119.5
C23 C22 H22 119.5
C22 C23 C24 122.4(9)
C22 C23 H23 118.8
C24 C23 H23 118.8
C23 C24 C19 117.4(8)
C23 C24 C25 119.8(9)
C19 C24 C25 122.6(8)
C24 C25 C26 111.2(8)
C24 C25 C27 114.2(9)
C26 C25 C27 108.9(9)
C24 C25 H25 107.4
C26 C25 H25 107.4
C27 C25 H25 107.4
C25 C26 H26A 109.5
C25 C26 H26B 109.5
H26A C26 H26B 109.5
C25 C26 H26C 109.5
H26A C26 H26C 109.5
H26B C26 H26C 109.5
C25 C27 H27A 109.5
C25 C27 H27B 109.5
H27A C27 H27B 109.5
C25 C27 H27C 109.5
H27A C27 H27C 109.5
H27B C27 H27C 109.5
C20 C28 C29 111.4(8)
C20 C28 C30 112.7(7)
C29 C28 C30 109.8(8)
C20 C28 H28 107.6
C29 C28 H28 107.6
C30 C28 H28 107.6
C28 C29 H29A 109.5
C28 C29 H29B 109.5
H29A C29 H29B 109.5
C28 C29 H29C 109.5
H29A C29 H29C 109.5
H29B C29 H29C 109.5
C28 C30 H30A 109.5
C28 C30 H30B 109.5
H30A C30 H30B 109.5
C28 C30 H30C 109.5
H30A C30 H30C 109.5
H30B C30 H30C 109.5
N1 C31 C36 124.2(9)
N1 C31 C32 119.5(9)
C36 C31 C32 116.0(9)
C33 C32 C31 121.8(10)
C33 C32 C40 122.0(11)
C31 C32 C40 115.8(9)
C34 C33 C32 120.8(12)
C34 C33 H33 119.6
C32 C33 H33 119.6
C33 C34 C35 119.6(11)
C33 C34 H34 120.2
C35 C34 H34 120.2
C36 C35 C34 121.4(11)
C36 C35 H35 119.3
C34 C35 H35 119.3
C35 C36 C31 119.9(10)
C35 C36 C37 117.7(10)
C31 C36 C37 122.4(9)
C36 C37 C39 113.3(9)
C36 C37 C38 111.9(9)
C39 C37 C38 108.0(9)
C36 C37 H37 107.8
C39 C37 H37 107.8
C38 C37 H37 107.8
C37 C38 H38A 109.5
C37 C38 H38B 109.5
H38A C38 H38B 109.5
C37 C38 H38C 109.5
H38A C38 H38C 109.5
H38B C38 H38C 109.5
C37 C39 H39A 109.5
C37 C39 H39B 109.5
H39A C39 H39B 109.5
C37 C39 H39C 109.5
H39A C39 H39C 109.5
H39B C39 H39C 109.5
C32 C40 C42 112.4(8)
C32 C40 C41 106.3(10)
C42 C40 C41 109.7(9)
C32 C40 H40 109.5
C42 C40 H40 109.5
C41 C40 H40 109.5
C40 C41 H41A 109.5
C40 C41 H41B 109.5
H41A C41 H41B 109.5
C40 C41 H41C 109.5
H41A C41 H41C 109.5
H41B C41 H41C 109.5
C40 C42 H42A 109.5
C40 C42 H42B 109.5
H42A C42 H42B 109.5
C40 C42 H42C 109.5
H42A C42 H42C 109.5
H42B C42 H42C 109.5
N3 C43 N4 114.1(7)
N3 C43 C44 121.6(7)
N4 C43 C44 124.2(6)
N3 C43 Lu2 55.8(4)
N4 C43 Lu2 58.4(4)
C44 C43 Lu2 177.4(5)
C49 C44 C45 119.2(8)
C49 C44 C43 119.9(7)
C45 C44 C43 120.9(7)
C44 C45 C46 121.1(8)
C44 C45 H45 119.5
C46 C45 H45 119.5
C47 C46 C45 118.7(10)
C47 C46 H46 120.7
C45 C46 H46 120.7
C48 C47 C46 121.7(10)
C48 C47 H47 119.1
C46 C47 H47 119.1
C47 C48 C49 118.7(10)
C47 C48 H48 120.7
C49 C48 H48 120.7
C44 C49 C48 120.6(9)
C44 C49 H49 119.7
C48 C49 H49 119.7
C55 C50 N3 118.7(8)
C55 C50 C51 120.9(8)
N3 C50 C51 120.3(8)
C52 C51 C50 116.7(9)
C52 C51 C59 121.9(8)
C50 C51 C59 121.0(8)
C53 C52 C51 122.5(10)
C53 C52 H52 118.8
C51 C52 H52 118.8
C52 C53 C54 122.0(10)
C52 C53 H53 119.0
C54 C53 H53 119.0
C53 C54 C55 119.3(10)
C53 C54 H54 120.3
C55 C54 H54 120.3
C50 C55 C54 118.5(9)
C50 C55 C56 120.7(8)
C54 C55 C56 120.7(8)
C58 C56 C57 106.2(9)
C58 C56 C55 114.6(8)
C57 C56 C55 106.3(9)
C58 C56 H56 109.9
C57 C56 H56 109.9
C55 C56 H56 109.9
C56 C57 H57A 109.5
C56 C57 H57B 109.5
H57A C57 H57B 109.5
C56 C57 H57C 109.5
H57A C57 H57C 109.5
H57B C57 H57C 109.5
C56 C58 H58A 109.5
C56 C58 H58B 109.5
H58A C58 H58B 109.5
C56 C58 H58C 109.5
H58A C58 H58C 109.5
H58B C58 H58C 109.5
C51 C59 C61 113.1(8)
C51 C59 C60 110.4(8)
C61 C59 C60 110.7(8)
C51 C59 H59 107.5
C61 C59 H59 107.5
C60 C59 H59 107.5
C59 C60 H60A 109.5
C59 C60 H60B 109.5
H60A C60 H60B 109.5
C59 C60 H60C 109.5
H60A C60 H60C 109.5
H60B C60 H60C 109.5
C59 C61 H61A 109.5
C59 C61 H61B 109.5
H61A C61 H61B 109.5
C59 C61 H61C 109.5
H61A C61 H61C 109.5
H61B C61 H61C 109.5
C63 C62 N4 125.2(7)
C63 C62 C67 119.3(7)
N4 C62 C67 115.0(7)
C64 C63 C62 118.7(8)
C64 C63 C71 117.8(8)
C62 C63 C71 123.5(7)
C65 C64 C63 122.7(9)
C65 C64 H64 118.7
C63 C64 H64 118.7
C66 C65 C64 118.9(9)
C66 C65 H65 120.5
C64 C65 H65 120.5
C65 C66 C67 121.0(9)
C65 C66 H66 119.5
C67 C66 H66 119.5
C66 C67 C62 119.4(8)
C66 C67 C68 118.2(8)
C62 C67 C68 122.4(7)
C69 C68 C67 111.0(8)
C69 C68 C70 112.4(9)
C67 C68 C70 115.5(9)
C69 C68 H68 105.7
C67 C68 H68 105.7
C70 C68 H68 105.7
C68 C69 H69A 109.5
C68 C69 H69B 109.5
H69A C69 H69B 109.5
C68 C69 H69C 109.5
H69A C69 H69C 109.5
H69B C69 H69C 109.5
C68 C70 H70A 109.5
C68 C70 H70B 109.5
H70A C70 H70B 109.5
C68 C70 H70C 109.5
H70A C70 H70C 109.5
H70B C70 H70C 109.5
C63 C71 C72 111.0(8)
C63 C71 C73 110.8(9)
C72 C71 C73 111.7(8)
C63 C71 H71 107.7
C72 C71 H71 107.7
C73 C71 H71 107.7
C71 C72 H72A 109.5
C71 C72 H72B 109.5
H72A C72 H72B 109.5
C71 C72 H72C 109.5
H72A C72 H72C 109.5
H72B C72 H72C 109.5
C71 C73 H73A 109.5
C71 C73 H73B 109.5
H73A C73 H73B 109.5
C71 C73 H73C 109.5
H73A C73 H73C 109.5
H73B C73 H73C 109.5
N5 C74 N6 110.8(7)
N5 C74 C75 127.9(8)
N6 C74 C75 121.0(8)
N5 C74 Lu3 56.6(4)
N6 C74 Lu3 54.5(4)
C75 C74 Lu3 175.5(6)
C76 C75 C80 120.5(8)
C76 C75 C74 120.4(8)
C80 C75 C74 119.0(8)
C75 C76 C77 119.0(9)
C75 C76 H76 120.5
C77 C76 H76 120.5
C78 C77 C76 121.4(10)
C78 C77 H77 119.3
C76 C77 H77 119.3
C77 C78 C79 118.4(10)
C77 C78 H78 120.8
C79 C78 H78 120.8
C78 C79 C80 121.5(10)
C78 C79 H79 119.2
C80 C79 H79 119.2
C79 C80 C75 119.1(9)
C79 C80 H80 120.5
C75 C80 H80 120.5
C82 C81 C86 121.8(8)
C82 C81 N6 121.4(8)
C86 C81 N6 116.4(7)
C83 C82 C81 117.4(9)
C83 C82 C90 116.8(9)
C81 C82 C90 125.8(8)
C82 C83 C84 122.5(10)
C82 C83 H83 118.7
C84 C83 H83 118.7
C85 C84 C83 119.3(10)
C85 C84 H84 120.3
C83 C84 H84 120.3
C84 C85 C86 120.0(10)
C84 C85 H85 120.0
C86 C85 H85 120.0
C85 C86 C81 118.9(9)
C85 C86 C87 118.6(8)
C81 C86 C87 122.6(8)
C89 C87 C88 111.9(10)
C89 C87 C86 110.2(8)
C88 C87 C86 112.9(9)
C89 C87 H87 107.2
C88 C87 H87 107.2
C86 C87 H87 107.2
C87 C88 H88A 109.5
C87 C88 H88B 109.5
H88A C88 H88B 109.5
C87 C88 H88C 109.5
H88A C88 H88C 109.5
H88B C88 H88C 109.5
C87 C89 H89A 109.5
C87 C89 H89B 109.5
H89A C89 H89B 109.5
C87 C89 H89C 109.5
H89A C89 H89C 109.5
H89B C89 H89C 109.5
C82 C90 C92 109.7(8)
C82 C90 C91 110.6(8)
C92 C90 C91 112.6(7)
C82 C90 H90 107.9
C92 C90 H90 107.9
C91 C90 H90 107.9
C90 C91 H91A 109.5
C90 C91 H91B 109.5
H91A C91 H91B 109.5
C90 C91 H91C 109.5
H91A C91 H91C 109.5
H91B C91 H91C 109.5
C90 C92 H92A 109.5
C90 C92 H92B 109.5
H92A C92 H92B 109.5
C90 C92 H92C 109.5
H92A C92 H92C 109.5
H92B C92 H92C 109.5
C98 C93 N5 122.8(8)
C98 C93 C94 118.2(8)
N5 C93 C94 118.9(8)
C93 C94 C95 118.6(9)
C93 C94 C102 125.3(9)
C95 C94 C102 116.0(9)
C96 C95 C94 119.8(10)
C96 C95 H95 120.1
C94 C95 H95 120.1
C95 C96 C97 120.2(10)
C95 C96 H96 119.9
C97 C96 H96 119.9
C98 C97 C96 117.2(10)
C98 C97 H97 121.4
C96 C97 H97 121.4
C97 C98 C93 126.0(9)
C97 C98 C99 114.1(9)
C93 C98 C99 119.9(8)
C98 C99 C100 120.9(10)
C98 C99 C101 114.0(8)
C100 C99 C101 106.2(8)
C98 C99 H99 104.7
C100 C99 H99 104.7
C101 C99 H99 104.7
C99 C100 H10A 109.5
C99 C100 H10B 109.5
H10A C100 H10B 109.5
C99 C100 H10C 109.5
H10A C100 H10C 109.5
H10B C100 H10C 109.5
C99 C101 H10D 109.5
C99 C101 H10E 109.5
H10D C101 H10E 109.5
C99 C101 H10F 109.5
H10D C101 H10F 109.5
H10E C101 H10F 109.5
C104 C102 C94 111.0(10)
C104 C102 C103 115.0(9)
C94 C102 C103 111.7(9)
C104 C102 H102 106.2
C94 C102 H102 106.2
C103 C102 H102 106.2
C102 C103 H10G 109.5
C102 C103 H10H 109.5
H10G C103 H10H 109.5
C102 C103 H10I 109.5
H10G C103 H10I 109.5
H10H C103 H10I 109.5
C102 C104 H10J 109.5
C102 C104 H10K 109.5
H10J C104 H10K 109.5
C102 C104 H10L 109.5
H10J C104 H10L 109.5
H10K C104 H10L 109.5
C12 N1 C31 121.7(6)
C12 N1 Lu1 94.6(5)
C31 N1 Lu1 143.2(5)
C12 N2 C19 120.9(6)
C12 N2 Lu1 93.2(4)
C19 N2 Lu1 145.9(5)
C43 N3 C50 124.2(7)
C43 N3 Lu2 94.7(5)
C50 N3 Lu2 139.7(5)
C43 N4 C62 125.8(7)
C43 N4 Lu2 91.7(4)
C62 N4 Lu2 141.2(5)
C74 N5 C93 125.8(7)
C74 N5 Lu3 95.7(5)
C93 N5 Lu3 137.4(5)
C74 N6 C81 126.6(6)
C74 N6 Lu3 95.5(5)
C81 N6 Lu3 136.6(5)
C7 P1 C4 90.5(4)
C7 P1 C3 104.0(5)
C4 P1 C3 105.0(6)
C7 P1 Lu1 109.5(3)
C4 P1 Lu1 54.9(3)
C3 P1 Lu1 140.2(4)
C4 S1 Lu1 71.5(3)
C4 S1 Lu2 103.1(3)
Lu1 S1 Lu2 88.77(6)
Lu1 S2 Lu2 94.59(7)
Lu1 S2 Lu3 94.29(7)
Lu2 S2 Lu3 76.94(6)
C2 S3 Lu3 106.0(3)
C2 S3 Lu1 101.1(3)
Lu3 S3 Lu1 89.65(6)
C5 S4 Lu2 106.9(3)
C5 S4 Lu3 108.9(3)
Lu2 S4 Lu3 74.47(6)

loop_
_geom_bond_atom_site_label_1
_geom_bond_atom_site_label_2
_geom_bond_distance
Lu1 N1 2.287(6)
Lu1 N2 2.329(6)
Lu1 S2 2.560(2)
Lu1 S1 2.691(2)
Lu1 C4 2.694(8)
Lu1 S3 2.730(2)
Lu1 C12 2.752(7)
Lu1 P1 3.293(3)
Lu1 Lu2 3.8269(9)
Lu1 Lu3 3.8335(7)
Lu2 N3 2.267(6)
Lu2 N4 2.326(6)
Lu2 C1 2.431(7)
Lu2 S2 2.647(2)
Lu2 S4 2.708(2)
Lu2 C43 2.732(8)
Lu2 S1 2.779(2)
Lu2 Lu3 3.3068(9)
Lu3 N6 2.290(6)
Lu3 N5 2.348(6)
Lu3 C1 2.525(8)
Lu3 S2 2.668(2)
Lu3 S3 2.708(2)
Lu3 S4 2.756(2)
Lu3 C74 2.798(9)
C1 H1A 0.9600
C1 H1B 0.9600
C1 H1C 0.9600
C2 S3 1.772(8)
C2 H2A 0.9600
C2 H2B 0.9600
C2 H2C 0.9600
C3 P1 1.849(13)
C3 H3A 0.9600
C3 H3B 0.9600
C3 H3C 0.9600
C4 C5 1.367(11)
C4 S1 1.719(9)
C4 P1 1.842(8)
C5 C6 1.480(12)
C5 S4 1.772(8)
C6 C11 1.365(12)
C6 C7 1.380(12)
C7 C8 1.420(14)
C7 P1 1.794(10)
C8 C9 1.388(16)
C8 H8 0.9300
C9 C10 1.364(15)
C9 H9 0.9300
C10 C11 1.433(14)
C10 H10 0.9300
C11 H11 0.9300
C12 N2 1.342(10)
C12 N1 1.357(10)
C12 C13 1.525(10)
C13 C18 1.365(12)
C13 C14 1.407(12)
C14 C15 1.418(12)
C14 H14 0.9300
C15 C16 1.343(15)
C15 H15 0.9300
C16 C17 1.356(15)
C16 H16 0.9300
C17 C18 1.395(12)
C17 H17 0.9300
C18 H18 0.9300
C19 C20 1.418(11)
C19 C24 1.428(11)
C19 N2 1.429(9)
C20 C21 1.402(11)
C20 C28 1.502(11)
C21 C22 1.331(12)
C21 H21 0.9300
C22 C23 1.346(12)
C22 H22 0.9300
C23 C24 1.376(11)
C23 H23 0.9300
C24 C25 1.497(11)
C25 C26 1.508(12)
C25 C27 1.515(12)
C25 H25 0.9800
C26 H26A 0.9600
C26 H26B 0.9600
C26 H26C 0.9600
C27 H27A 0.9600
C27 H27B 0.9600
C27 H27C 0.9600
C28 C29 1.527(12)
C28 C30 1.529(11)
C28 H28 0.9800
C29 H29A 0.9600
C29 H29B 0.9600
C29 H29C 0.9600
C30 H30A 0.9600
C30 H30B 0.9600
C30 H30C 0.9600
C31 N1 1.362(10)
C31 C36 1.430(12)
C31 C32 1.457(13)
C32 C33 1.394(14)
C32 C40 1.547(14)
C33 C34 1.362(15)
C33 H33 0.9300
C34 C35 1.419(15)
C34 H34 0.9300
C35 C36 1.408(14)
C35 H35 0.9300
C36 C37 1.483(13)
C37 C39 1.520(13)
C37 C38 1.522(13)
C37 H37 0.9800
C38 H38A 0.9600
C38 H38B 0.9600
C38 H38C 0.9600
C39 H39A 0.9600
C39 H39B 0.9600
C39 H39C 0.9600
C40 C42 1.556(14)
C40 C41 1.599(13)
C40 H40 0.9800
C41 H41A 0.9600
C41 H41B 0.9600
C41 H41C 0.9600
C42 H42A 0.9600
C42 H42B 0.9600
C42 H42C 0.9600
C43 N3 1.349(9)
C43 N4 1.364(9)
C43 C44 1.520(10)
C44 C49 1.373(11)
C44 C45 1.377(10)
C45 C46 1.416(12)
C45 H45 0.9300
C46 C47 1.376(14)
C46 H46 0.9300
C47 C48 1.365(14)
C47 H47 0.9300
C48 C49 1.434(12)
C48 H48 0.9300
C49 H49 0.9300
C50 C55 1.398(11)
C50 N3 1.422(9)
C50 C51 1.433(11)
C51 C52 1.372(11)
C51 C59 1.502(12)
C52 C53 1.351(13)
C52 H52 0.9300
C53 C54 1.361(13)
C53 H53 0.9300
C54 C55 1.410(11)
C54 H54 0.9300
C55 C56 1.564(13)
C56 C58 1.494(13)
C56 C57 1.545(15)
C56 H56 0.9800
C57 H57A 0.9600
C57 H57B 0.9600
C57 H57C 0.9600
C58 H58A 0.9600
C58 H58B 0.9600
C58 H58C 0.9600
C59 C61 1.527(12)
C59 C60 1.551(12)
C59 H59 0.9800
C60 H60A 0.9600
C60 H60B 0.9600
C60 H60C 0.9600
C61 H61A 0.9600
C61 H61B 0.9600
C61 H61C 0.9600
C62 C63 1.392(10)
C62 N4 1.401(9)
C62 C67 1.400(11)
C63 C64 1.381(11)
C63 C71 1.525(12)
C64 C65 1.364(13)
C64 H64 0.9300
C65 C66 1.360(12)
C65 H65 0.9300
C66 C67 1.397(11)
C66 H66 0.9300
C67 C68 1.525(11)
C68 C69 1.518(14)
C68 C70 1.543(14)
C68 H68 0.9800
C69 H69A 0.9600
C69 H69B 0.9600
C69 H69C 0.9600
C70 H70A 0.9600
C70 H70B 0.9600
C70 H70C 0.9600
C71 C72 1.539(13)
C71 C73 1.549(12)
C71 H71 0.9800
C72 H72A 0.9600
C72 H72B 0.9600
C72 H72C 0.9600
C73 H73A 0.9600
C73 H73B 0.9600
C73 H73C 0.9600
C74 N5 1.308(10)
C74 N6 1.405(9)
C74 C75 1.453(11)
C75 C76 1.362(11)
C75 C80 1.385(11)
C76 C77 1.398(12)
C76 H76 0.9300
C77 C78 1.368(13)
C77 H77 0.9300
C78 C79 1.369(14)
C78 H78 0.9300
C79 C80 1.381(12)
C79 H79 0.9300
C80 H80 0.9300
C81 C82 1.384(11)
C81 C86 1.418(11)
C81 N6 1.444(10)
C82 C83 1.346(12)
C82 C90 1.503(12)
C83 C84 1.414(14)
C83 H83 0.9300
C84 C85 1.372(14)
C84 H84 0.9300
C85 C86 1.373(11)
C85 H85 0.9300
C86 C87 1.519(12)
C87 C89 1.486(14)
C87 C88 1.505(12)
C87 H87 0.9800
C88 H88A 0.9600
C88 H88B 0.9600
C88 H88C 0.9600
C89 H89A 0.9600
C89 H89B 0.9600
C89 H89C 0.9600
C90 C92 1.565(12)
C90 C91 1.671(12)
C90 H90 0.9800
C91 H91A 0.9600
C91 H91B 0.9600
C91 H91C 0.9600
C92 H92A 0.9600
C92 H92B 0.9600
C92 H92C 0.9600
C93 C98 1.369(11)
C93 N5 1.387(9)
C93 C94 1.408(12)
C94 C95 1.416(12)
C94 C102 1.520(13)
C95 C96 1.394(15)
C95 H95 0.9300
C96 C97 1.428(16)
C96 H96 0.9300
C97 C98 1.320(12)
C97 H97 0.9300
C98 C99 1.520(13)
C99 C100 1.566(13)
C99 C101 1.590(13)
C99 H99 0.9800
C100 H10A 0.9600
C100 H10B 0.9600
C100 H10C 0.9600
C101 H10D 0.9600
C101 H10E 0.9600
C101 H10F 0.9600
C102 C104 1.514(15)
C102 C103 1.529(14)
C102 H102 0.9800
C103 H10G 0.9600
C103 H10H 0.9600
C103 H10I 0.9600
C104 H10J 0.9600
C104 H10K 0.9600
C104 H10L 0.9600

loop_
_platon_squeeze_void_nr
_platon_squeeze_void_average_x
_platon_squeeze_void_average_y
_platon_squeeze_void_average_z
_platon_squeeze_void_volume
_platon_squeeze_void_count_electrons
_platon_squeeze_void_content
1 0.500 0.000 0.500 1297 340 ' '
2 0.175 0.183 0.912 9 2 ' '
3 0.825 0.817 0.088 9 2 ' '
